data_1544652
loop_
_publ_author_name
'Vasileiadou, Eugenia'
'Angaridis, Panagiotis A.'
'Raptis, Raphael G.'
'Mathivathanan, Logesh'

_publ_section_title
;
 Aquabis(2,2'-bipyridine-\k^2^<i>N</i>,<i>N</i>')chloridonickel(II)
 chloride chloroform monosolvate hemihydrate
;
_journal_coeditor_code WM5333
_journal_issue 11
_journal_name_full IUCrData
_journal_page_first x161834
_journal_paper_doi 10.1107/S2414314616018344
_journal_volume 1
_journal_year 2016
_chemical_formula_iupac '[Ni Cl (C10 H8 N2)2 (H2 O)] Cl, C H Cl3, 0.5H2 O'
_chemical_formula_moiety 'C20 H18 Cl1 N4 Ni1 O1 +, Cl -, C H Cl3, 0.5(H2 O1)'
_chemical_formula_sum 'C21 H20 Cl5 N4 Ni O1.5'
_chemical_formula_weight 588.36
_chemical_name_systematic
;
Aquabis(2,2'-bipyridine-\k^2^<i>N</i>,<i>N</i>')chloridonickel(II) chloride
chloroform monosolvate hemihydrate
;
_space_group_crystal_system monoclinic
_space_group_IT_number 15
_space_group_name_Hall '-C 2yc'
_space_group_name_H-M_alt 'C 1 2/c 1'
_symmetry_space_group_name_Hall '-C 2yc'
_symmetry_space_group_name_H-M 'C 1 2/c 1'
_atom_sites_solution_hydrogens mixed
_audit_creation_method SHELXL-2014
_cell_angle_alpha 90
_cell_angle_beta 131.1630(10)
_cell_angle_gamma 90
_cell_formula_units_Z 8
_cell_length_a 29.1709(14)
_cell_length_b 11.2898(5)
_cell_length_c 20.0517(10)
_cell_measurement_reflns_used 9884
_cell_measurement_temperature 300(2)
_cell_measurement_theta_max 26.27
_cell_measurement_theta_min 2.75
_cell_volume 4971.5(4)
_computing_cell_refinement
;
SAINT (Bruker, 2015)
;
_computing_data_collection
;
APEX3 (Bruker, 2015)
;
_computing_data_reduction
;
SAINT (Bruker, 2015)
;
_computing_molecular_graphics
;
<i>ShelXle</i> (H\"ubschle <i>et al.</i>,  2011)
;
_computing_publication_material
;
publCIF (Westrip et al., 2010)
;
_computing_structure_refinement
;
<i>ShelXle</i> (H\"ubschle <i>et al.</i>, 2011) and
<i>OLEX2</i> (Dolomanov <i>et al.</i>, 2009)
;
_computing_structure_solution
;
SHELXT2014 (Sheldrick, 2015)
;
_diffrn_ambient_temperature 300(2)
_diffrn_measured_fraction_theta_full 0.999
_diffrn_measured_fraction_theta_max 0.996
_diffrn_measurement_device_type 'Bruker D8 Quest CMOS'
_diffrn_measurement_method '\w and \f scans'
_diffrn_radiation_type MoK\a
_diffrn_radiation_wavelength 0.71073
_diffrn_reflns_av_R_equivalents 0.0477
_diffrn_reflns_limit_h_max 36
_diffrn_reflns_limit_h_min -36
_diffrn_reflns_limit_k_max 14
_diffrn_reflns_limit_k_min -14
_diffrn_reflns_limit_l_max 25
_diffrn_reflns_limit_l_min -25
_diffrn_reflns_number 42949
_diffrn_reflns_theta_full 26.000
_diffrn_reflns_theta_max 26.508
_diffrn_reflns_theta_min 2.805
_exptl_absorpt_coefficient_mu 1.342
_exptl_absorpt_correction_T_max 0.7454
_exptl_absorpt_correction_T_min 0.6921
_exptl_absorpt_correction_type multi-scan
_exptl_absorpt_process_details
;
(<i>SADABS</i>; Bruker, 2015)
;
_exptl_crystal_colour blue
_exptl_crystal_density_diffrn 1.572
_exptl_crystal_description trapezoid
_exptl_crystal_F_000 2392
_exptl_crystal_size_max 0.140
_exptl_crystal_size_mid 0.070
_exptl_crystal_size_min 0.063
_refine_diff_density_max 0.559
_refine_diff_density_min -0.708
_refine_ls_extinction_method none
_refine_ls_goodness_of_fit_ref 1.050
_refine_ls_hydrogen_treatment mixed
_refine_ls_matrix_type full
_refine_ls_number_parameters 300
_refine_ls_number_reflns 5141
_refine_ls_number_restraints 2
_refine_ls_restrained_S_all 1.051
_refine_ls_R_factor_all 0.0786
_refine_ls_R_factor_gt 0.0522
_refine_ls_shift/su_max 0.001
_refine_ls_shift/su_mean 0.000
_refine_ls_structure_factor_coef Fsqd
_refine_ls_weighting_details 'w=1/[\s^2^(Fo^2^)+(0.0585P)^2^+19.6746P] where P=(Fo^2^+2Fc^2^)/3'
_refine_ls_weighting_scheme calc
_refine_ls_wR_factor_gt 0.1274
_refine_ls_wR_factor_ref 0.1395
_reflns_number_gt 3870
_reflns_number_total 5141
_reflns_threshold_expression 'I > 2\s(I)'
_cod_data_source_file wm5333sup1.cif
_cod_data_source_block I
_cod_original_formula_sum 'C21 H20 Cl5 N4 Ni1 O1.5'
_cod_database_code 1544652
_shelx_space_group_comment
;
The symmetry employed for this shelxl refinement is uniquely defined
by the following loop, which should always be used as a source of
symmetry information in preference to the above space-group names.
They are only intended as comments.
;
_shelx_estimated_absorpt_t_min 0.834
_shelx_estimated_absorpt_t_max 0.920
_shelxl_version_number 2.014

loop_
_space_group_symop_operation_xyz
'x, y, z'
'-x, y, -z+1/2'
'x+1/2, y+1/2, z'
'-x+1/2, y+1/2, -z+1/2'
'-x, -y, -z'
'x, -y, z-1/2'
'-x+1/2, -y+1/2, -z'
'x+1/2, -y+1/2, z-1/2'

loop_
_atom_site_type_symbol
_atom_site_label
_atom_site_fract_x
_atom_site_fract_y
_atom_site_fract_z
_atom_site_U_iso_or_equiv
_atom_site_adp_type
_atom_site_calc_flag
_atom_site_occupancy
Ni Ni1 0.41761(2) 0.23752(4) 0.55719(3) 0.02914(15) Uani d 1
Cl Cl1 0.52576(4) 0.27540(10) 0.66856(6) 0.0436(3) Uani d 1
O O1 0.42085(15) 0.1520(3) 0.65230(19) 0.0481(8) Uani d 1
N N1 0.32221(14) 0.2227(3) 0.4674(2) 0.0329(7) Uani d 1
N N2 0.39253(14) 0.3961(3) 0.5772(2) 0.0329(7) Uani d 1
N N3 0.41843(14) 0.3077(3) 0.4617(2) 0.0372(8) Uani d 1
N N4 0.42689(14) 0.0861(3) 0.5098(2) 0.0387(8) Uani d 1
C C1 0.33271(17) 0.4149(3) 0.5258(2) 0.0315(8) Uani d 1
C C2 0.3104(2) 0.5186(4) 0.5327(3) 0.0444(10) Uani d 1
H H2 0.2687 0.5299 0.4980 0.053 Uiso calc 1
C C3 0.3508(2) 0.6044(4) 0.5916(3) 0.0532(12) Uani d 1
H H3 0.3367 0.6746 0.5968 0.064 Uiso calc 1
C C4 0.4116(2) 0.5858(4) 0.6421(3) 0.0494(11) Uani d 1
H H4 0.4395 0.6435 0.6816 0.059 Uiso calc 1
C C5 0.4311(2) 0.4808(4) 0.6340(3) 0.0437(10) Uani d 1
H H5 0.4727 0.4678 0.6694 0.052 Uiso calc 1
C C6 0.29276(16) 0.3194(3) 0.4628(2) 0.0313(8) Uani d 1
C C7 0.23009(18) 0.3261(4) 0.4031(3) 0.0443(10) Uani d 1
H H7 0.2106 0.3939 0.3997 0.053 Uiso calc 1
C C8 0.1965(2) 0.2306(4) 0.3481(3) 0.0497(11) Uani d 1
H H8 0.1542 0.2334 0.3077 0.060 Uiso calc 1
C C9 0.22615(19) 0.1322(4) 0.3538(3) 0.0482(11) Uani d 1
H H9 0.2044 0.0667 0.3180 0.058 Uiso calc 1
C C10 0.28837(18) 0.1316(4) 0.4131(3) 0.0427(10) Uani d 1
H H10 0.3083 0.0648 0.4159 0.051 Uiso calc 1
C C11 0.42223(18) 0.1021(4) 0.4384(3) 0.0451(11) Uani d 1
C C12 0.4180(2) 0.0055(6) 0.3914(4) 0.0672(15) Uani d 1
H H12 0.4138 0.0173 0.3417 0.081 Uiso calc 1
C C13 0.4201(3) -0.1054(6) 0.4185(5) 0.0789(18) Uani d 1
H H13 0.4173 -0.1702 0.3874 0.095 Uiso calc 1
C C14 0.4263(2) -0.1229(5) 0.4919(4) 0.0718(16) Uani d 1
H H14 0.4281 -0.1989 0.5113 0.086 Uiso calc 1
C C15 0.4298(2) -0.0244(4) 0.5363(3) 0.0520(11) Uani d 1
H H15 0.4343 -0.0355 0.5863 0.062 Uiso calc 1
C C16 0.42170(18) 0.2267(4) 0.4160(3) 0.0450(11) Uani d 1
C C17 0.4276(2) 0.2633(6) 0.3550(3) 0.0692(16) Uani d 1
H H17 0.4304 0.2072 0.3237 0.083 Uiso calc 1
C C18 0.4294(3) 0.3796(7) 0.3418(4) 0.0792(19) Uani d 1
H H18 0.4330 0.4040 0.3012 0.095 Uiso calc 1
C C19 0.4259(2) 0.4610(6) 0.3881(3) 0.0709(16) Uani d 1
H H19 0.4274 0.5415 0.3800 0.085 Uiso calc 1
C C20 0.4200(2) 0.4220(4) 0.4472(3) 0.0516(11) Uani d 1
H H20 0.4170 0.4779 0.4783 0.062 Uiso calc 1
H H1A 0.402(2) 0.088(3) 0.646(3) 0.062 Uiso d 1
H H1B 0.4432(19) 0.182(4) 0.7055(18) 0.062 Uiso d 1
Cl Cl2 0.28738(15) 0.61538(18) 0.34457(16) 0.1420(10) Uani d 1
Cl Cl3 0.23219(9) 0.83353(17) 0.25316(11) 0.1017(6) Uani d 1
Cl Cl4 0.28069(7) 0.80694(13) 0.43133(10) 0.0766(4) Uani d 1
C C21 0.2434(3) 0.7354(5) 0.3311(4) 0.0801(17) Uani d 1
H H21 0.2039 0.7064 0.3091 0.096 Uiso calc 1
Cl Cl5 0.36460(5) -0.08254(10) 0.65231(8) 0.0556(3) Uani d 1
O O2 0.5000 0.8219(5) 0.7500 0.127(3) Uani d 1

loop_
_atom_site_aniso_label
_atom_site_aniso_U_11
_atom_site_aniso_U_22
_atom_site_aniso_U_33
_atom_site_aniso_U_12
_atom_site_aniso_U_13
_atom_site_aniso_U_23
Ni1 0.0288(3) 0.0340(3) 0.0255(2) 0.0032(2) 0.0182(2) 0.0000(2)
Cl1 0.0293(5) 0.0628(7) 0.0319(5) 0.0040(4) 0.0172(4) 0.0056(5)
O1 0.064(2) 0.0492(18) 0.0373(16) -0.0183(15) 0.0359(16) -0.0078(14)
N1 0.0319(16) 0.0323(17) 0.0328(16) 0.0022(13) 0.0206(15) 0.0001(13)
N2 0.0335(17) 0.0348(17) 0.0306(16) -0.0012(14) 0.0212(15) -0.0038(13)
N3 0.0319(17) 0.051(2) 0.0259(16) -0.0028(15) 0.0178(15) 0.0018(15)
N4 0.0329(18) 0.044(2) 0.0405(19) 0.0055(14) 0.0249(16) -0.0013(15)
C1 0.038(2) 0.0300(19) 0.0320(19) 0.0023(16) 0.0256(18) 0.0021(15)
C2 0.047(2) 0.041(2) 0.046(2) 0.0100(19) 0.031(2) 0.0027(19)
C3 0.075(3) 0.036(2) 0.058(3) 0.004(2) 0.048(3) -0.005(2)
C4 0.063(3) 0.041(2) 0.046(3) -0.013(2) 0.037(2) -0.014(2)
C5 0.043(2) 0.046(2) 0.040(2) -0.0075(19) 0.026(2) -0.0091(19)
C6 0.034(2) 0.034(2) 0.0308(19) 0.0052(16) 0.0230(17) 0.0041(15)
C7 0.034(2) 0.048(3) 0.046(2) 0.0063(19) 0.024(2) 0.002(2)
C8 0.029(2) 0.063(3) 0.045(2) -0.002(2) 0.019(2) -0.003(2)
C9 0.038(2) 0.048(3) 0.045(2) -0.012(2) 0.022(2) -0.013(2)
C10 0.039(2) 0.037(2) 0.047(2) -0.0012(18) 0.026(2) -0.0074(19)
C11 0.033(2) 0.068(3) 0.038(2) 0.001(2) 0.025(2) -0.010(2)
C12 0.063(3) 0.085(4) 0.070(3) -0.007(3) 0.051(3) -0.031(3)
C13 0.075(4) 0.075(4) 0.104(5) -0.002(3) 0.066(4) -0.036(4)
C14 0.064(3) 0.049(3) 0.108(5) 0.011(2) 0.059(4) -0.008(3)
C15 0.050(3) 0.051(3) 0.061(3) 0.011(2) 0.039(2) 0.000(2)
C16 0.032(2) 0.075(3) 0.028(2) 0.000(2) 0.0200(18) -0.002(2)
C17 0.066(3) 0.112(5) 0.044(3) -0.004(3) 0.043(3) -0.006(3)
C18 0.076(4) 0.123(6) 0.049(3) -0.010(4) 0.045(3) 0.017(3)
C19 0.065(3) 0.086(4) 0.048(3) -0.017(3) 0.032(3) 0.015(3)
C20 0.051(3) 0.061(3) 0.037(2) -0.008(2) 0.027(2) 0.004(2)
Cl2 0.261(3) 0.0811(13) 0.1370(18) 0.0660(16) 0.154(2) 0.0285(12)
Cl3 0.1164(14) 0.0971(13) 0.0744(10) 0.0275(11) 0.0554(11) 0.0225(9)
Cl4 0.0888(10) 0.0663(9) 0.0773(9) 0.0039(8) 0.0557(9) -0.0023(7)
C21 0.079(4) 0.073(4) 0.082(4) 0.000(3) 0.050(4) -0.003(3)
Cl5 0.0589(7) 0.0393(6) 0.0658(7) 0.0008(5) 0.0398(6) 0.0006(5)
O2 0.064(4) 0.053(4) 0.170(7) 0.000 0.036(4) 0.000

loop_
_atom_type_symbol
_atom_type_description
_atom_type_scat_dispersion_real
_atom_type_scat_dispersion_imag
_atom_type_scat_source
C C 0.0033 0.0016 'International Tables Vol C Tables 4.2.6.8 and 6.1.1.4'
H H 0.0000 0.0000 'International Tables Vol C Tables 4.2.6.8 and 6.1.1.4'
N N 0.0061 0.0033 'International Tables Vol C Tables 4.2.6.8 and 6.1.1.4'
O O 0.0106 0.0060 'International Tables Vol C Tables 4.2.6.8 and 6.1.1.4'
Cl Cl 0.1484 0.1585 'International Tables Vol C Tables 4.2.6.8 and 6.1.1.4'
Ni Ni 0.3393 1.1124 'International Tables Vol C Tables 4.2.6.8 and 6.1.1.4'

loop_
_geom_angle_atom_site_label_1
_geom_angle_atom_site_label_2
_geom_angle_atom_site_label_3
_geom_angle
N4 Ni1 N2 167.95(13)
N4 Ni1 O1 95.59(13)
N2 Ni1 O1 91.87(12)
N4 Ni1 N3 78.85(14)
N2 Ni1 N3 93.92(13)
O1 Ni1 N3 174.13(13)
N4 Ni1 N1 92.32(12)
N2 Ni1 N1 78.32(12)
O1 Ni1 N1 89.09(12)
N3 Ni1 N1 93.00(12)
N4 Ni1 Cl1 94.88(9)
N2 Ni1 Cl1 94.63(9)
O1 Ni1 Cl1 89.50(9)
N3 Ni1 Cl1 89.10(9)
N1 Ni1 Cl1 172.76(9)
Ni1 O1 H1A 127(3)
Ni1 O1 H1B 119(3)
H1A O1 H1B 114(5)
C10 N1 C6 117.9(3)
C10 N1 Ni1 127.4(3)
C6 N1 Ni1 114.6(2)
C1 N2 C5 118.9(3)
C1 N2 Ni1 115.9(2)
C5 N2 Ni1 125.2(3)
C20 N3 C16 119.0(4)
C20 N3 Ni1 126.2(3)
C16 N3 Ni1 114.6(3)
C15 N4 C11 118.7(4)
C15 N4 Ni1 125.7(3)
C11 N4 Ni1 115.1(3)
N2 C1 C2 121.1(4)
N2 C1 C6 116.0(3)
C2 C1 C6 122.9(3)
C3 C2 C1 119.1(4)
C3 C2 H2 120.4
C1 C2 H2 120.4
C4 C3 C2 119.4(4)
C4 C3 H3 120.3
C2 C3 H3 120.3
C3 C4 C5 119.0(4)
C3 C4 H4 120.5
C5 C4 H4 120.5
N2 C5 C4 122.5(4)
N2 C5 H5 118.7
C4 C5 H5 118.7
N1 C6 C7 121.5(4)
N1 C6 C1 115.0(3)
C7 C6 C1 123.5(3)
C6 C7 C8 119.2(4)
C6 C7 H7 120.4
C8 C7 H7 120.4
C9 C8 C7 119.4(4)
C9 C8 H8 120.3
C7 C8 H8 120.3
C8 C9 C10 118.8(4)
C8 C9 H9 120.6
C10 C9 H9 120.6
N1 C10 C9 123.2(4)
N1 C10 H10 118.4
C9 C10 H10 118.4
N4 C11 C12 120.8(5)
N4 C11 C16 114.9(4)
C12 C11 C16 124.2(4)
C13 C12 C11 119.5(5)
C13 C12 H12 120.2
C11 C12 H12 120.2
C12 C13 C14 120.2(5)
C12 C13 H13 119.9
C14 C13 H13 119.9
C13 C14 C15 118.4(6)
C13 C14 H14 120.8
C15 C14 H14 120.8
N4 C15 C14 122.3(5)
N4 C15 H15 118.8
C14 C15 H15 118.8
N3 C16 C17 119.9(5)
N3 C16 C11 115.7(4)
C17 C16 C11 124.3(4)
C18 C17 C16 120.0(5)
C18 C17 H17 120.0
C16 C17 H17 120.0
C17 C18 C19 119.8(5)
C17 C18 H18 120.1
C19 C18 H18 120.1
C18 C19 C20 118.7(6)
C18 C19 H19 120.6
C20 C19 H19 120.6
N3 C20 C19 122.6(5)
N3 C20 H20 118.7
C19 C20 H20 118.7
Cl4 C21 Cl2 110.1(4)
Cl4 C21 Cl3 110.2(3)
Cl2 C21 Cl3 108.2(4)
Cl4 C21 H21 109.5
Cl2 C21 H21 109.5
Cl3 C21 H21 109.5

loop_
_geom_bond_atom_site_label_1
_geom_bond_atom_site_label_2
_geom_bond_distance
Ni1 N4 2.059(3)
Ni1 N2 2.071(3)
Ni1 O1 2.084(3)
Ni1 N3 2.087(3)
Ni1 N1 2.102(3)
Ni1 Cl1 2.4183(11)
O1 H1A 0.872(19)
O1 H1B 0.874(19)
N1 C10 1.343(5)
N1 C6 1.355(5)
N2 C1 1.336(5)
N2 C5 1.338(5)
N3 C20 1.330(6)
N3 C16 1.341(5)
N4 C15 1.337(6)
N4 C11 1.357(5)
C1 C2 1.390(5)
C1 C6 1.476(5)
C2 C3 1.374(6)
C2 H2 0.9300
C3 C4 1.361(7)
C3 H3 0.9300
C4 C5 1.370(6)
C4 H4 0.9300
C5 H5 0.9300
C6 C7 1.378(5)
C7 C8 1.384(6)
C7 H7 0.9300
C8 C9 1.365(6)
C8 H8 0.9300
C9 C10 1.366(6)
C9 H9 0.9300
C10 H10 0.9300
C11 C12 1.393(6)
C11 C16 1.473(7)
C12 C13 1.351(9)
C12 H12 0.9300
C13 C14 1.374(8)
C13 H13 0.9300
C14 C15 1.385(7)
C14 H14 0.9300
C15 H15 0.9300
C16 C17 1.407(6)
C17 C18 1.347(8)
C17 H17 0.9300
C18 C19 1.356(9)
C18 H18 0.9300
C19 C20 1.378(7)
C19 H19 0.9300
C20 H20 0.9300
Cl2 C21 1.760(6)
Cl3 C21 1.761(7)
Cl4 C21 1.731(6)
C21 H21 0.9800

loop_
_geom_hbond_atom_site_label_D
_geom_hbond_atom_site_label_H
_geom_hbond_atom_site_label_A
_geom_hbond_site_symmetry_A
_geom_hbond_distance_DH
_geom_hbond_distance_HA
_geom_hbond_distance_DA
_geom_hbond_angle_DHA
O1 H1A Cl5 . 0.872(19) 2.25(2) 3.115(3) 171(5)
O1 H1B Cl1 2_656 0.874(19) 2.30(2) 3.148(3) 163(4)

loop_
_geom_torsion_atom_site_label_1
_geom_torsion_atom_site_label_2
_geom_torsion_atom_site_label_3
_geom_torsion_atom_site_label_4
_geom_torsion
C5 N2 C1 C2 -2.0(5)
Ni1 N2 C1 C2 -179.4(3)
C5 N2 C1 C6 178.2(3)
Ni1 N2 C1 C6 0.8(4)
N2 C1 C2 C3 2.0(6)
C6 C1 C2 C3 -178.3(4)
C1 C2 C3 C4 -0.4(7)
C2 C3 C4 C5 -1.1(7)
C1 N2 C5 C4 0.5(6)
Ni1 N2 C5 C4 177.7(3)
C3 C4 C5 N2 1.1(7)
C10 N1 C6 C7 -1.6(5)
Ni1 N1 C6 C7 175.9(3)
C10 N1 C6 C1 178.5(3)
Ni1 N1 C6 C1 -4.0(4)
N2 C1 C6 N1 2.2(5)
C2 C1 C6 N1 -177.6(4)
N2 C1 C6 C7 -177.7(4)
C2 C1 C6 C7 2.5(6)
N1 C6 C7 C8 1.7(6)
C1 C6 C7 C8 -178.4(4)
C6 C7 C8 C9 -0.4(7)
C7 C8 C9 C10 -0.9(7)
C6 N1 C10 C9 0.2(6)
Ni1 N1 C10 C9 -177.0(3)
C8 C9 C10 N1 1.1(7)
C15 N4 C11 C12 2.6(6)
Ni1 N4 C11 C12 -169.8(3)
C15 N4 C11 C16 -177.7(4)
Ni1 N4 C11 C16 9.9(4)
N4 C11 C12 C13 -1.7(7)
C16 C11 C12 C13 178.7(5)
C11 C12 C13 C14 0.1(8)
C12 C13 C14 C15 0.5(8)
C11 N4 C15 C14 -2.1(6)
Ni1 N4 C15 C14 169.5(4)
C13 C14 C15 N4 0.5(8)
C20 N3 C16 C17 1.0(6)
Ni1 N3 C16 C17 -174.8(3)
C20 N3 C16 C11 177.6(4)
Ni1 N3 C16 C11 1.8(4)
N4 C11 C16 N3 -7.7(5)
C12 C11 C16 N3 171.9(4)
N4 C11 C16 C17 168.7(4)
C12 C11 C16 C17 -11.7(7)
N3 C16 C17 C18 -0.7(8)
C11 C16 C17 C18 -177.0(5)
C16 C17 C18 C19 0.5(9)
C17 C18 C19 C20 -0.6(9)
C16 N3 C20 C19 -1.1(6)
Ni1 N3 C20 C19 174.1(3)
C18 C19 C20 N3 0.9(8)

_cod_database_fobs_code 1544652
